data_1511790
loop_
_publ_author_name
'Han, Sang-Don'
'Allen, Joshua L.'
'J\'onsson, Erlendur'
'Johansson, Patrik'
'McOwen, Dennis W.'
'Boyle, Paul D.'
'Henderson, Wesley A.'

_publ_section_title
;
 Solvate Structures and Computational/Spectroscopic Characterization of
 Lithium Difluoro(oxalato)borate (LiDFOB) Electrolytes
;
_journal_issue 11
_journal_name_full 'The Journal of Physical Chemistry C'
_journal_page_first 5521
_journal_paper_doi 10.1021/jp309102c
_journal_volume 117
_journal_year 2013
_chemical_formula_sum 'C10 H20 B F2 Li O8'
_chemical_formula_weight 324.01
_chemical_name_systematic ?
_space_group_IT_number 15
_symmetry_cell_setting monoclinic
_symmetry_space_group_name_Hall '-C 2yc'
_symmetry_space_group_name_H-M 'C 1 2/c 1'
_atom_sites_solution_hydrogens geom
_atom_sites_solution_primary direct
_atom_sites_solution_secondary difmap
_audit_creation_method SHELXL-97
_cell_angle_alpha 90.00
_cell_angle_beta 118.327(10)
_cell_angle_gamma 90.00
_cell_formula_units_Z 8
_cell_length_a 25.731(8)
_cell_length_b 8.467(3)
_cell_length_c 16.921(4)
_cell_measurement_reflns_used 9914
_cell_measurement_temperature 110
_cell_measurement_theta_max 30.71
_cell_measurement_theta_min 2.46
_cell_volume 3245.0(17)
_computing_cell_refinement SAINT
_computing_data_collection Apex2
_computing_data_reduction SAINT
_computing_molecular_graphics NRCVAX
_computing_publication_material cif2tables.py
_computing_structure_refinement XL
_computing_structure_solution XS
_diffrn_ambient_temperature 110
_diffrn_measured_fraction_theta_full 0.981
_diffrn_measured_fraction_theta_max 0.851
_diffrn_measurement_device_type 'Bruker-Nonius Kappa Axis X8 Apex2'
_diffrn_measurement_method 'omega and phi scans'
_diffrn_radiation_monochromator graphite
_diffrn_radiation_source 'fine-focus sealed tube'
_diffrn_radiation_type MoK\a
_diffrn_radiation_wavelength 0.71073
_diffrn_reflns_av_R_equivalents 0.0380
_diffrn_reflns_av_sigmaI/netI 0.0285
_diffrn_reflns_limit_h_max 42
_diffrn_reflns_limit_h_min -40
_diffrn_reflns_limit_k_max 13
_diffrn_reflns_limit_k_min -13
_diffrn_reflns_limit_l_max 26
_diffrn_reflns_limit_l_min -26
_diffrn_reflns_number 78705
_diffrn_reflns_theta_full 34.21
_diffrn_reflns_theta_max 37.35
_diffrn_reflns_theta_min 2.46
_exptl_absorpt_coefficient_mu 0.123
_exptl_absorpt_correction_T_max 0.9696
_exptl_absorpt_correction_T_min 0.9576
_exptl_absorpt_correction_type multi-scan
_exptl_absorpt_process_details SADABS
_exptl_crystal_colour colourless
_exptl_crystal_density_diffrn 1.326
_exptl_crystal_density_method 'not measured'
_exptl_crystal_description prism
_exptl_crystal_F_000 1360
_exptl_crystal_size_max 0.36
_exptl_crystal_size_mid 0.27
_exptl_crystal_size_min 0.25
_refine_diff_density_max 0.438
_refine_diff_density_min -0.230
_refine_diff_density_rms 0.042
_refine_ls_extinction_method none
_refine_ls_goodness_of_fit_ref 1.025
_refine_ls_hydrogen_treatment refall
_refine_ls_matrix_type full
_refine_ls_number_parameters 279
_refine_ls_number_reflns 7197
_refine_ls_number_restraints 0
_refine_ls_restrained_S_all 1.025
_refine_ls_R_factor_all 0.0712
_refine_ls_R_factor_gt 0.0399
_refine_ls_shift/su_max 0.000
_refine_ls_shift/su_mean 0.000
_refine_ls_structure_factor_coef Fsqd
_refine_ls_weighting_details 'calc w=1/[\s^2^(Fo^2^)+(0.0468P)^2^+0.6510P] where P=(Fo^2^+2Fc^2^)/3'
_refine_ls_weighting_scheme calc
_refine_ls_wR_factor_gt 0.0905
_refine_ls_wR_factor_ref 0.1027
_reflns_number_gt 4920
_reflns_number_total 7197
_reflns_threshold_expression >2sigma(I)
_cod_data_source_file jp309102c_si_008.cif
_cod_data_source_block x12142
_cod_original_cell_volume 3245.0(16)
_cod_original_sg_symbol_H-M 'C 2/c'
_cod_database_code 1511790

loop_
_symmetry_equiv_pos_as_xyz
'x, y, z'
'-x, y, -z+1/2'
'x+1/2, y+1/2, z'
'-x+1/2, y+1/2, -z+1/2'
'-x, -y, -z'
'x, -y, z-1/2'
'-x+1/2, -y+1/2, -z'
'x+1/2, -y+1/2, z-1/2'

loop_
_atom_site_label
_atom_site_type_symbol
_atom_site_fract_x
_atom_site_fract_y
_atom_site_fract_z
_atom_site_U_iso_or_equiv
_atom_site_adp_type
_atom_site_occupancy
_atom_site_symmetry_multiplicity
_atom_site_calc_flag
Li1 Li 0.12613(6) 0.45578(17) 0.15974(9) 0.0242(3) Uani 1 1 d
O1 O 0.09687(3) 0.44563(7) 0.00810(4) 0.03084(14) Uani 1 1 d
O2 O 0.16227(3) 0.21665(10) 0.14261(4) 0.03770(16) Uani 1 1 d
O3 O 0.10149(2) 0.26360(7) -0.08593(4) 0.02289(11) Uani 1 1 d
O4 O 0.15204(3) 0.07002(7) 0.02472(4) 0.03058(14) Uani 1 1 d
C1 C 0.11143(3) 0.31945(9) -0.00804(5) 0.02035(14) Uani 1 1 d
C2 C 0.14539(3) 0.19586(10) 0.06366(5) 0.02435(15) Uani 1 1 d
B1 B 0.12426(4) 0.09690(11) -0.07489(6) 0.02597(18) Uani 1 1 d
F1 F 0.07818(3) -0.00482(7) -0.11918(4) 0.04535(16) Uani 1 1 d
F2 F 0.16541(3) 0.08449(8) -0.10339(4) 0.04326(15) Uani 1 1 d
C3 C 0.01015(4) 0.25807(13) 0.07785(7) 0.0346(2) Uani 1 1 d
H3A H 0.0263(6) 0.1629(17) 0.0623(8) 0.046(3) Uiso 1 1 d
H3B H -0.0036(5) 0.3301(15) 0.0276(8) 0.039(3) Uiso 1 1 d
H3C H -0.0226(6) 0.2304(16) 0.0886(8) 0.047(3) Uiso 1 1 d
O5 O 0.05468(2) 0.33391(7) 0.15552(4) 0.02627(12) Uani 1 1 d
C4 C 0.07668(4) 0.23547(11) 0.23341(6) 0.03097(18) Uani 1 1 d
H4A H 0.0986(5) 0.1432(15) 0.2247(7) 0.035(3) Uiso 1 1 d
H4B H 0.0447(5) 0.1919(15) 0.2408(8) 0.041(3) Uiso 1 1 d
C5 C 0.11549(4) 0.33629(12) 0.31276(6) 0.03161(18) Uani 1 1 d
H5A H 0.0931(5) 0.4210(14) 0.3226(7) 0.033(3) Uiso 1 1 d
H5B H 0.1345(5) 0.2701(15) 0.3667(8) 0.041(3) Uiso 1 1 d
O6 O 0.15875(3) 0.40685(7) 0.29420(4) 0.02505(12) Uani 1 1 d
C6 C 0.20057(4) 0.49838(12) 0.36714(6) 0.03206(19) Uani 1 1 d
H6A H 0.1816(5) 0.5801(16) 0.3833(8) 0.041(3) Uiso 1 1 d
H6B H 0.2272(5) 0.5436(14) 0.3481(7) 0.033(3) Uiso 1 1 d
H6C H 0.2223(6) 0.4306(16) 0.4181(9) 0.046(3) Uiso 1 1 d
C7 C 0.04498(4) 0.71403(12) 0.17262(6) 0.02985(18) Uani 1 1 d
H7A H 0.0627(5) 0.7271(15) 0.2372(8) 0.040(3) Uiso 1 1 d
H7B H 0.0175(5) 0.6292(14) 0.1536(7) 0.035(3) Uiso 1 1 d
H7C H 0.0253(6) 0.8126(17) 0.1437(8) 0.045(3) Uiso 1 1 d
O7 O 0.08824(2) 0.67519(7) 0.14596(4) 0.02214(11) Uani 1 1 d
C8 C 0.13185(4) 0.79484(11) 0.17034(7) 0.03191(18) Uani 1 1 d
H8A H 0.1521(5) 0.8092(15) 0.2366(8) 0.038(3) Uiso 1 1 d
H8B H 0.1123(6) 0.8979(17) 0.1419(9) 0.049(4) Uiso 1 1 d
C9 C 0.17434(4) 0.74504(11) 0.13771(7) 0.03071(18) Uani 1 1 d
H9A H 0.1546(5) 0.7382(14) 0.0711(8) 0.037(3) Uiso 1 1 d
H9B H 0.2070(5) 0.8250(15) 0.1574(8) 0.040(3) Uiso 1 1 d
O8 O 0.19631(2) 0.59284(7) 0.17436(4) 0.02502(12) Uani 1 1 d
C10 C 0.24061(4) 0.54178(13) 0.15214(6) 0.03152(19) Uani 1 1 d
H10A H 0.2249(5) 0.5387(14) 0.0859(8) 0.037(3) Uiso 1 1 d
H10B H 0.2517(5) 0.4375(17) 0.1751(8) 0.042(3) Uiso 1 1 d
H10C H 0.2748(6) 0.6093(15) 0.1793(8) 0.043(3) Uiso 1 1 d

loop_
_atom_site_aniso_label
_atom_site_aniso_U_11
_atom_site_aniso_U_22
_atom_site_aniso_U_33
_atom_site_aniso_U_23
_atom_site_aniso_U_13
_atom_site_aniso_U_12
Li1 0.0261(6) 0.0237(7) 0.0240(6) -0.0002(5) 0.0129(5) 0.0001(5)
O1 0.0312(3) 0.0224(3) 0.0380(3) -0.0064(2) 0.0156(3) 0.0024(2)
O2 0.0417(4) 0.0499(4) 0.0208(3) 0.0021(3) 0.0143(3) 0.0030(3)
O3 0.0262(3) 0.0225(3) 0.0199(2) 0.0005(2) 0.0109(2) 0.0013(2)
O4 0.0412(3) 0.0232(3) 0.0313(3) 0.0062(2) 0.0205(3) 0.0103(3)
C1 0.0181(3) 0.0200(3) 0.0232(3) -0.0018(3) 0.0100(3) -0.0012(3)
C2 0.0257(3) 0.0266(4) 0.0233(3) 0.0026(3) 0.0137(3) 0.0021(3)
B1 0.0339(4) 0.0212(4) 0.0286(4) -0.0032(3) 0.0197(4) 0.0016(3)
F1 0.0557(4) 0.0319(3) 0.0517(4) -0.0198(3) 0.0281(3) -0.0143(3)
F2 0.0529(4) 0.0452(4) 0.0518(3) -0.0005(3) 0.0413(3) 0.0105(3)
C3 0.0270(4) 0.0368(5) 0.0338(5) -0.0001(4) 0.0093(4) -0.0076(4)
O5 0.0254(3) 0.0245(3) 0.0259(3) 0.0046(2) 0.0097(2) -0.0027(2)
C4 0.0348(4) 0.0297(4) 0.0306(4) 0.0082(3) 0.0173(4) -0.0034(4)
C5 0.0364(4) 0.0373(5) 0.0262(4) 0.0047(3) 0.0189(4) -0.0005(4)
O6 0.0270(3) 0.0286(3) 0.0198(2) -0.0008(2) 0.0112(2) -0.0006(2)
C6 0.0294(4) 0.0393(5) 0.0236(4) -0.0082(3) 0.0095(3) 0.0024(4)
C7 0.0246(4) 0.0336(5) 0.0334(4) -0.0048(4) 0.0154(3) 0.0036(3)
O7 0.0211(2) 0.0202(3) 0.0257(3) -0.0034(2) 0.0116(2) -0.0002(2)
C8 0.0367(4) 0.0210(4) 0.0460(5) -0.0083(4) 0.0262(4) -0.0064(3)
C9 0.0358(4) 0.0230(4) 0.0417(5) -0.0013(3) 0.0253(4) -0.0055(3)
O8 0.0209(2) 0.0310(3) 0.0256(3) 0.0011(2) 0.0131(2) -0.0004(2)
C10 0.0209(4) 0.0452(5) 0.0312(4) -0.0009(4) 0.0146(3) 0.0009(4)

loop_
_atom_type_symbol
_atom_type_description
_atom_type_scat_dispersion_real
_atom_type_scat_dispersion_imag
_atom_type_scat_source
C C 0.0033 0.0016 'International Tables Vol C Tables 4.2.6.8 and 6.1.1.4'
H H 0.0000 0.0000 'International Tables Vol C Tables 4.2.6.8 and 6.1.1.4'
B B 0.0013 0.0007 'International Tables Vol C Tables 4.2.6.8 and 6.1.1.4'
F F 0.0171 0.0103 'International Tables Vol C Tables 4.2.6.8 and 6.1.1.4'
Li Li -0.0003 0.0001 'International Tables Vol C Tables 4.2.6.8 and 6.1.1.4'
O O 0.0106 0.0060 'International Tables Vol C Tables 4.2.6.8 and 6.1.1.4'

loop_
_geom_angle_atom_site_label_1
_geom_angle_atom_site_label_2
_geom_angle_atom_site_label_3
_geom_angle
O6 Li1 O7 103.27(6)
O6 Li1 O8 96.09(6)
O7 Li1 O8 81.16(6)
O6 Li1 O5 80.12(5)
O7 Li1 O5 94.62(6)
O8 Li1 O5 173.59(8)
O6 Li1 O2 89.14(6)
O7 Li1 O2 167.58(7)
O8 Li1 O2 97.29(6)
O5 Li1 O2 87.86(6)
O6 Li1 O1 165.46(8)
O7 Li1 O1 91.17(6)
O8 Li1 O1 87.67(5)
O5 Li1 O1 97.28(6)
O2 Li1 O1 76.43(5)
C1 O1 Li1 108.20(6)
C2 O2 Li1 108.25(7)
C1 O3 B1 109.63(6)
C2 O4 B1 109.62(6)
O1 C1 O3 128.04(8)
O1 C1 C2 123.39(7)
O3 C1 C2 108.56(7)
O2 C2 O4 127.85(8)
O2 C2 C1 123.41(8)
O4 C2 C1 108.74(7)
F2 B1 F1 112.09(7)
F2 B1 O4 110.48(8)
F1 B1 O4 110.29(7)
F2 B1 O3 110.56(7)
F1 B1 O3 109.72(7)
O4 B1 O3 103.36(6)
O5 C3 H3A 110.8(7)
O5 C3 H3B 109.0(7)
H3A C3 H3B 107.6(10)
O5 C3 H3C 109.0(8)
H3A C3 H3C 111.2(11)
H3B C3 H3C 109.2(10)
C3 O5 C4 112.43(7)
C3 O5 Li1 124.55(7)
C4 O5 Li1 107.50(6)
O5 C4 C5 107.29(8)
O5 C4 H4A 108.6(6)
C5 C4 H4A 112.9(6)
O5 C4 H4B 110.7(7)
C5 C4 H4B 110.4(7)
H4A C4 H4B 107.0(10)
O6 C5 C4 107.41(7)
O6 C5 H5A 108.4(7)
C4 C5 H5A 111.8(7)
O6 C5 H5B 110.4(7)
C4 C5 H5B 109.5(7)
H5A C5 H5B 109.4(9)
C6 O6 C5 112.72(7)
C6 O6 Li1 126.39(7)
C5 O6 Li1 112.13(6)
O6 C6 H6A 111.3(7)
O6 C6 H6B 107.0(7)
H6A C6 H6B 110.3(10)
O6 C6 H6C 109.3(8)
H6A C6 H6C 109.4(10)
H6B C6 H6C 109.5(10)
O7 C7 H7A 111.2(7)
O7 C7 H7B 106.5(7)
H7A C7 H7B 110.2(10)
O7 C7 H7C 109.6(7)
H7A C7 H7C 108.7(10)
H7B C7 H7C 110.5(10)
C8 O7 C7 111.84(7)
C8 O7 Li1 110.15(7)
C7 O7 Li1 124.87(7)
O7 C8 C9 107.82(7)
O7 C8 H8A 109.5(7)
C9 C8 H8A 111.4(7)
O7 C8 H8B 109.4(8)
C9 C8 H8B 110.7(7)
H8A C8 H8B 107.9(10)
O8 C9 C8 107.56(7)
O8 C9 H9A 108.9(7)
C8 C9 H9A 111.3(7)
O8 C9 H9B 111.6(7)
C8 C9 H9B 109.2(7)
H9A C9 H9B 108.2(9)
C9 O8 C10 111.15(7)
C9 O8 Li1 108.23(6)
C10 O8 Li1 124.21(7)
O8 C10 H10A 110.9(6)
O8 C10 H10B 107.2(8)
H10A C10 H10B 108.5(10)
O8 C10 H10C 110.9(7)
H10A C10 H10C 110.1(10)
H10B C10 H10C 109.1(11)

loop_
_geom_bond_atom_site_label_1
_geom_bond_atom_site_label_2
_geom_bond_distance
Li1 O6 2.0590(16)
Li1 O7 2.0591(16)
Li1 O8 2.0604(16)
Li1 O5 2.0796(16)
Li1 O2 2.3031(17)
Li1 O1 2.3076(16)
O1 C1 1.2056(10)
O2 C2 1.2057(10)
O3 C1 1.3062(9)
O3 B1 1.5055(12)
O4 C2 1.3060(11)
O4 B1 1.5035(12)
C1 C2 1.5246(12)
B1 F2 1.3598(11)
B1 F1 1.3660(12)
C3 O5 1.4224(11)
C3 H3A 0.997(14)
C3 H3B 0.967(13)
C3 H3C 0.971(13)
O5 C4 1.4297(10)
C4 C5 1.5021(14)
C4 H4A 1.015(12)
C4 H4B 0.962(12)
C5 O6 1.4235(11)
C5 H5A 0.983(12)
C5 H5B 0.981(12)
O6 C6 1.4218(11)
C6 H6A 0.958(13)
C6 H6B 0.964(11)
C6 H6C 0.963(13)
C7 O7 1.4240(10)
C7 H7A 0.971(12)
C7 H7B 0.950(12)
C7 H7C 0.978(14)
O7 C8 1.4199(11)
C8 C9 1.5004(13)
C8 H8A 0.994(12)
C8 H8B 1.008(14)
C9 O8 1.4256(12)
C9 H9A 0.994(12)
C9 H9B 1.004(13)
O8 C10 1.4263(10)
C10 H10A 0.996(12)
C10 H10B 0.952(14)
C10 H10C 0.964(13)

loop_
_geom_torsion_atom_site_label_1
_geom_torsion_atom_site_label_2
_geom_torsion_atom_site_label_3
_geom_torsion_atom_site_label_4
_geom_torsion
O6 Li1 O1 C1 -3.9(3)
O7 Li1 O1 C1 -177.35(6)
O8 Li1 O1 C1 101.55(7)
O5 Li1 O1 C1 -82.54(7)
O2 Li1 O1 C1 3.48(6)
O6 Li1 O2 C2 173.36(7)
O7 Li1 O2 C2 -8.6(4)
O8 Li1 O2 C2 -90.61(8)
O5 Li1 O2 C2 93.22(7)
O1 Li1 O2 C2 -4.80(7)
Li1 O1 C1 O3 177.31(7)
Li1 O1 C1 C2 -2.08(9)
B1 O3 C1 O1 -176.26(8)
B1 O3 C1 C2 3.19(8)
Li1 O2 C2 O4 -174.13(8)
Li1 O2 C2 C1 5.71(10)
B1 O4 C2 O2 -179.60(9)
B1 O4 C2 C1 0.54(9)
O1 C1 C2 O2 -2.82(13)
O3 C1 C2 O2 177.70(8)
O1 C1 C2 O4 177.05(7)
O3 C1 C2 O4 -2.44(9)
C2 O4 B1 F2 119.54(8)
C2 O4 B1 F1 -115.99(8)
C2 O4 B1 O3 1.24(9)
C1 O3 B1 F2 -121.07(8)
C1 O3 B1 F1 114.80(7)
C1 O3 B1 O4 -2.83(8)
O6 Li1 O5 C3 -158.44(7)
O7 Li1 O5 C3 98.86(8)
O8 Li1 O5 C3 147.4(7)
O2 Li1 O5 C3 -68.95(9)
O1 Li1 O5 C3 7.08(10)
O6 Li1 O5 C4 -23.79(7)
O7 Li1 O5 C4 -126.49(7)
O8 Li1 O5 C4 -78.0(7)
O2 Li1 O5 C4 65.70(7)
O1 Li1 O5 C4 141.73(6)
C3 O5 C4 C5 -170.89(7)
Li1 O5 C4 C5 48.45(9)
O5 C4 C5 O6 -54.58(9)
C4 C5 O6 C6 -176.48(7)
C4 C5 O6 Li1 33.68(10)
O7 Li1 O6 C6 -58.70(10)
O8 Li1 O6 C6 23.62(10)
O5 Li1 O6 C6 -151.16(7)
O2 Li1 O6 C6 120.86(8)
O1 Li1 O6 C6 128.0(3)
O7 Li1 O6 C5 86.15(8)
O8 Li1 O6 C5 168.47(6)
O5 Li1 O6 C5 -6.30(8)
O2 Li1 O6 C5 -94.29(7)
O1 Li1 O6 C5 -87.2(3)
O6 Li1 O7 C8 83.20(8)
O8 Li1 O7 C8 -11.02(7)
O5 Li1 O7 C8 164.12(6)
O2 Li1 O7 C8 -94.8(4)
O1 Li1 O7 C8 -98.48(7)
O6 Li1 O7 C7 -54.41(9)
O8 Li1 O7 C7 -148.64(6)
O5 Li1 O7 C7 26.51(9)
O2 Li1 O7 C7 127.6(3)
O1 Li1 O7 C7 123.91(7)
C7 O7 C8 C9 -178.72(7)
Li1 O7 C8 C9 37.85(10)
O7 C8 C9 O8 -55.40(10)
C8 C9 O8 C10 -175.51(7)
C8 C9 O8 Li1 44.82(9)
O6 Li1 O8 C9 -121.89(7)
O7 Li1 O8 C9 -19.36(7)
O5 Li1 O8 C9 -68.4(7)
O2 Li1 O8 C9 148.20(6)
O1 Li1 O8 C9 72.20(7)
O6 Li1 O8 C10 105.00(8)
O7 Li1 O8 C10 -152.47(7)
O5 Li1 O8 C10 158.4(7)
O2 Li1 O8 C10 15.09(9)
O1 Li1 O8 C10 -60.92(8)
